data_4117857
loop_
_publ_author_name
'Christine A. Caputo'
'Jing-Dong Guo'
'Shigeru Nagase'
'James C. Fettinger'
'Philip P. Power'

_publ_section_title
;
 Reversible and Irreversible Higher-Order Cycloaddition Reactions of
 Polyolefins with a Multiple-Bonded Heavier Group 13 Alkene Analogue:
 Contrasting the Behavior of Systems with \p-\p, \p-\p*, and \p-n+
 Frontier Molecular Orbital Symmetry
;
_journal_name_full 'Journal of the American Chemical Society'
_journal_page_first 7155
_journal_page_last 7164
_journal_paper_doi 10.1021/ja301247h
_journal_volume 134
_journal_year 2012
_chemical_formula_moiety 'C67 H82 Ga2, C6 H14, C6 H12'
_chemical_formula_sum 'C79 H108 Ga2'
_chemical_formula_weight 1197.09
_chemical_melting_point 481
_chemical_name_common Ar'Ga(C7H8)GaAr'
_chemical_name_systematic
; 
 ? 
;
_space_group_IT_number 2
_symmetry_cell_setting triclinic
_symmetry_space_group_name_Hall '-P 1'
_symmetry_space_group_name_H-M 'P -1'
_atom_sites_solution_hydrogens geom
_atom_sites_solution_primary direct
_atom_sites_solution_secondary difmap
_audit_creation_method SHELXL-97
_cell_angle_alpha 94.1420(10)
_cell_angle_beta 101.2410(10)
_cell_angle_gamma 97.0510(10)
_cell_formula_units_Z 2
_cell_length_a 12.7850(6)
_cell_length_b 14.0628(7)
_cell_length_c 19.8833(9)
_cell_measurement_reflns_used 9780
_cell_measurement_temperature 90(2)
_cell_measurement_theta_max 27.46
_cell_measurement_theta_min 3.06
_cell_volume 3462.8(3)
_computing_cell_refinement 'SAINT (7.68A) (Bruker, 2009)'
_computing_data_collection 'Apex2 (2010-7) (Bruker, 2010)'
_computing_data_reduction 'SAINT (7.68A) (Bruker, 2009)'
_computing_molecular_graphics 'SHELXTL 5.1, XP (Sheldrick, 1994)'
_computing_publication_material SHELXL97
_computing_structure_refinement 'SHELXL-97 (Sheldrick, 2008)'
_computing_structure_solution 'SHELXS-97 (Sheldrick, 2008)'
_diffrn_ambient_temperature 90(2)
_diffrn_measured_fraction_theta_full 0.995
_diffrn_measured_fraction_theta_max 0.995
_diffrn_measurement_device_type 'Bruker APEX-II CCD'
_diffrn_measurement_method '\f and \w scans'
_diffrn_radiation_monochromator graphite
_diffrn_radiation_source 'fine-focus sealed tube'
_diffrn_radiation_type MoK\a
_diffrn_radiation_wavelength 0.71073
_diffrn_reflns_av_R_equivalents 0.0113
_diffrn_reflns_av_sigmaI/netI 0.0158
_diffrn_reflns_limit_h_max 16
_diffrn_reflns_limit_h_min -16
_diffrn_reflns_limit_k_max 18
_diffrn_reflns_limit_k_min -18
_diffrn_reflns_limit_l_max 25
_diffrn_reflns_limit_l_min -25
_diffrn_reflns_number 30305
_diffrn_reflns_theta_full 27.48
_diffrn_reflns_theta_max 27.48
_diffrn_reflns_theta_min 2.76
_exptl_absorpt_coefficient_mu 0.819
_exptl_absorpt_correction_T_max 0.9081
_exptl_absorpt_correction_T_min 0.8940
_exptl_absorpt_correction_type multi-scan
_exptl_absorpt_process_details 'SADABS 2008/2 (Sheldrick, 2008)'
_exptl_crystal_colour Orange
_exptl_crystal_density_diffrn 1.148
_exptl_crystal_description Block
_exptl_crystal_F_000 1288
_exptl_crystal_size_max 0.14
_exptl_crystal_size_mid 0.12
_exptl_crystal_size_min 0.12
_refine_diff_density_max 0.419
_refine_diff_density_min -0.288
_refine_diff_density_rms 0.057
_refine_ls_extinction_method none
_refine_ls_goodness_of_fit_ref 1.081
_refine_ls_hydrogen_treatment mixed
_refine_ls_matrix_type full
_refine_ls_number_parameters 733
_refine_ls_number_reflns 15805
_refine_ls_number_restraints 0
_refine_ls_restrained_S_all 1.081
_refine_ls_R_factor_all 0.0352
_refine_ls_R_factor_gt 0.0320
_refine_ls_shift/su_max 0.003
_refine_ls_shift/su_mean 0.000
_refine_ls_structure_factor_coef Fsqd
_refine_ls_weighting_details 'calc w=1/[\s^2^(Fo^2^)+(0.0588P)^2^+1.4340P] where P=(Fo^2^+2Fc^2^)/3'
_refine_ls_weighting_scheme calc
_refine_ls_wR_factor_gt 0.1008
_refine_ls_wR_factor_ref 0.1037
_reflns_number_gt 14350
_reflns_number_total 15805
_reflns_threshold_expression >2sigma(I)
_cod_data_source_file ja301247h_si_004.cif
_cod_data_source_block cc4fmi
_cod_database_code 4117857

loop_
_symmetry_equiv_pos_as_xyz
'x, y, z'
'-x, -y, -z'

loop_
_atom_site_label
_atom_site_type_symbol
_atom_site_fract_x
_atom_site_fract_y
_atom_site_fract_z
_atom_site_U_iso_or_equiv
_atom_site_adp_type
_atom_site_occupancy
_atom_site_symmetry_multiplicity
_atom_site_calc_flag
_atom_site_refinement_flags
_atom_site_disorder_assembly
_atom_site_disorder_group
Ga1 Ga 0.677044(14) 0.629445(12) 0.249004(8) 0.02472(5) Uani 1 1 d . . .
Ga2 Ga 0.746073(14) 0.480249(11) 0.215636(8) 0.02407(5) Uani 1 1 d . A .
C1 C 0.59327(13) 0.68267(10) 0.31375(7) 0.0238(3) Uani 1 1 d . . .
C2 C 0.63506(13) 0.72256(11) 0.38226(8) 0.0271(3) Uani 1 1 d . . .
C3 C 0.56474(15) 0.74136(14) 0.42591(9) 0.0370(4) Uani 1 1 d . . .
H3 H 0.5934 0.7680 0.4721 0.044 Uiso 1 1 calc R . .
C4 C 0.45440(16) 0.72181(16) 0.40302(9) 0.0418(4) Uani 1 1 d . . .
H4 H 0.4078 0.7314 0.4340 0.050 Uiso 1 1 calc R A .
C5 C 0.41211(14) 0.68807(14) 0.33469(9) 0.0343(4) Uani 1 1 d . . .
H5 H 0.3363 0.6772 0.3182 0.041 Uiso 1 1 calc R . .
C6 C 0.48081(13) 0.67003(11) 0.29005(8) 0.0260(3) Uani 1 1 d . . .
C7 C 0.75257(14) 0.75685(11) 0.41080(8) 0.0278(3) Uani 1 1 d . . .
C8 C 0.81493(14) 0.70468(12) 0.45745(8) 0.0294(3) Uani 1 1 d . . .
C9 C 0.91897(15) 0.74617(14) 0.49028(9) 0.0354(4) Uani 1 1 d . . .
H9 H 0.9616 0.7113 0.5216 0.043 Uiso 1 1 calc R . .
C10 C 0.96104(16) 0.83728(14) 0.47795(9) 0.0385(4) Uani 1 1 d . . .
H10 H 1.0311 0.8652 0.5017 0.046 Uiso 1 1 calc R A .
C11 C 0.90084(16) 0.88733(13) 0.43107(10) 0.0384(4) Uani 1 1 d . . .
H11 H 0.9306 0.9493 0.4222 0.046 Uiso 1 1 calc R . .
C12 C 0.79702(15) 0.84844(12) 0.39647(9) 0.0337(4) Uani 1 1 d . . .
C13 C 0.77103(15) 0.60495(13) 0.47294(8) 0.0331(3) Uani 1 1 d . . .
H13 H 0.7065 0.5800 0.4360 0.040 Uiso 1 1 calc R . .
C14 C 0.85298(17) 0.53418(14) 0.47257(10) 0.0406(4) Uani 1 1 d . . .
H14A H 0.8749 0.5311 0.4280 0.061 Uiso 1 1 calc R A .
H14B H 0.8202 0.4701 0.4801 0.061 Uiso 1 1 calc R . .
H14C H 0.9163 0.5560 0.5094 0.061 Uiso 1 1 calc R . .
C15 C 0.73463(17) 0.60915(16) 0.54230(10) 0.0436(4) Uani 1 1 d . . .
H15A H 0.7967 0.6332 0.5795 0.065 Uiso 1 1 calc R A .
H15B H 0.7041 0.5445 0.5501 0.065 Uiso 1 1 calc R . .
H15C H 0.6800 0.6524 0.5414 0.065 Uiso 1 1 calc R . .
C16 C 0.73395(19) 0.90638(13) 0.34481(12) 0.0473(5) Uani 1 1 d . . .
H16 H 0.6637 0.8661 0.3234 0.057 Uiso 1 1 calc R . .
C17 C 0.7931(3) 0.9305(3) 0.28749(15) 0.0921(12) Uani 1 1 d . . .
H17A H 0.8618 0.9710 0.3072 0.138 Uiso 1 1 calc R A .
H17B H 0.7489 0.9651 0.2543 0.138 Uiso 1 1 calc R . .
H17C H 0.8065 0.8708 0.2641 0.138 Uiso 1 1 calc R . .
C18 C 0.7098(3) 0.9982(2) 0.37981(17) 0.0769(9) Uani 1 1 d . . .
H18A H 0.6654 0.9820 0.4135 0.115 Uiso 1 1 calc R A .
H18B H 0.6709 1.0344 0.3452 0.115 Uiso 1 1 calc R . .
H18C H 0.7775 1.0374 0.4034 0.115 Uiso 1 1 calc R . .
C19 C 0.42972(12) 0.64456(12) 0.21505(8) 0.0266(3) Uani 1 1 d . . .
C20 C 0.41168(14) 0.71972(13) 0.17268(8) 0.0313(3) Uani 1 1 d . . .
C21 C 0.35954(15) 0.69555(17) 0.10396(9) 0.0433(5) Uani 1 1 d . . .
H21 H 0.3477 0.7452 0.0746 0.052 Uiso 1 1 calc R . .
C22 C 0.32477(16) 0.60072(18) 0.07787(9) 0.0472(5) Uani 1 1 d . . .
H22 H 0.2897 0.5858 0.0309 0.057 Uiso 1 1 calc R A .
C23 C 0.34094(15) 0.52767(16) 0.11989(10) 0.0443(5) Uani 1 1 d . . .
H23 H 0.3152 0.4627 0.1020 0.053 Uiso 1 1 calc R . .
C24 C 0.39471(14) 0.54851(13) 0.18842(9) 0.0353(4) Uani 1 1 d . . .
C25 C 0.44524(17) 0.82455(14) 0.20080(10) 0.0415(4) Uani 1 1 d . . .
H25 H 0.4978 0.8268 0.2455 0.050 Uiso 1 1 calc R . .
C26 C 0.5004(2) 0.88365(18) 0.15255(18) 0.0718(9) Uani 1 1 d . . .
H26A H 0.5568 0.8499 0.1388 0.108 Uiso 1 1 calc R A .
H26B H 0.5327 0.9469 0.1765 0.108 Uiso 1 1 calc R . .
H26C H 0.4471 0.8919 0.1115 0.108 Uiso 1 1 calc R . .
C27 C 0.3483(2) 0.86985(19) 0.21527(16) 0.0655(7) Uani 1 1 d . . .
H27A H 0.2976 0.8724 0.1718 0.098 Uiso 1 1 calc R A .
H27B H 0.3725 0.9353 0.2379 0.098 Uiso 1 1 calc R . .
H27C H 0.3125 0.8310 0.2454 0.098 Uiso 1 1 calc R . .
C28 C 0.41261(18) 0.46657(14) 0.23304(12) 0.0497(5) Uani 1 1 d . . .
H28 H 0.4751 0.4905 0.2717 0.060 Uiso 1 1 calc R . .
C29 C 0.4426(2) 0.37986(17) 0.19337(18) 0.0787(10) Uani 1 1 d . . .
H29A H 0.3796 0.3489 0.1591 0.118 Uiso 1 1 calc R A .
H29B H 0.4667 0.3336 0.2256 0.118 Uiso 1 1 calc R . .
H29C H 0.5008 0.4016 0.1701 0.118 Uiso 1 1 calc R . .
C30 C 0.3150(2) 0.43925(18) 0.26503(15) 0.0653(7) Uani 1 1 d . . .
H30A H 0.3047 0.4944 0.2949 0.098 Uiso 1 1 calc R A .
H30B H 0.3271 0.3848 0.2923 0.098 Uiso 1 1 calc R . .
H30C H 0.2507 0.4211 0.2284 0.098 Uiso 1 1 calc R . .
C31 C 0.83637(13) 0.38433(11) 0.25446(7) 0.0238(3) Uani 1 1 d . . .
C32 C 0.79698(13) 0.30082(11) 0.28226(7) 0.0259(3) Uani 1 1 d . . .
C33 C 0.86939(15) 0.24643(12) 0.31862(8) 0.0315(3) Uani 1 1 d . . .
H33 H 0.8423 0.1905 0.3373 0.038 Uiso 1 1 calc R A .
C34 C 0.97925(15) 0.27225(13) 0.32801(9) 0.0353(4) Uani 1 1 d . . .
H34 H 1.0272 0.2369 0.3553 0.042 Uiso 1 1 calc R . .
C35 C 1.01902(14) 0.35055(13) 0.29711(8) 0.0316(3) Uani 1 1 d . . .
H35 H 1.0945 0.3671 0.3016 0.038 Uiso 1 1 calc R A .
C36 C 0.94838(13) 0.40507(11) 0.25937(7) 0.0255(3) Uani 1 1 d . . .
C37 C 0.68057(14) 0.25840(11) 0.26813(8) 0.0277(3) Uani 1 1 d . . .
C38 C 0.62140(15) 0.25780(12) 0.32079(9) 0.0329(3) Uani 1 1 d . . .
C39 C 0.52064(17) 0.20169(14) 0.30895(11) 0.0420(4) Uani 1 1 d . . .
H39 H 0.4812 0.1994 0.3448 0.050 Uiso 1 1 calc R A .
C40 C 0.47708(17) 0.14935(14) 0.24603(11) 0.0452(5) Uani 1 1 d . . .
H40 H 0.4089 0.1106 0.2391 0.054 Uiso 1 1 calc R . .
C41 C 0.53302(17) 0.15365(12) 0.19330(10) 0.0404(4) Uani 1 1 d . . .
H41 H 0.5015 0.1195 0.1497 0.049 Uiso 1 1 calc R A .
C42 C 0.63484(15) 0.20718(11) 0.20290(9) 0.0324(3) Uani 1 1 d . . .
C43 C 0.66504(15) 0.31672(13) 0.39000(9) 0.0355(4) Uani 1 1 d . . .
H43 H 0.7293 0.3621 0.3853 0.043 Uiso 1 1 calc R A .
C44 C 0.58229(17) 0.37713(15) 0.41075(11) 0.0442(4) Uani 1 1 d . . .
H44A H 0.5612 0.4194 0.3749 0.066 Uiso 1 1 calc R . .
H44B H 0.6141 0.4163 0.4544 0.066 Uiso 1 1 calc R . .
H44C H 0.5186 0.3343 0.4163 0.066 Uiso 1 1 calc R . .
C45 C 0.70217(18) 0.25281(15) 0.44667(10) 0.0447(4) Uani 1 1 d . . .
H45A H 0.6419 0.2045 0.4501 0.067 Uiso 1 1 calc R . .
H45B H 0.7273 0.2926 0.4908 0.067 Uiso 1 1 calc R . .
H45C H 0.7611 0.2205 0.4353 0.067 Uiso 1 1 calc R . .
C46 C 0.69689(18) 0.20569(13) 0.14465(9) 0.0394(4) Uani 1 1 d . . .
H46 H 0.7495 0.2662 0.1526 0.047 Uiso 1 1 calc R A .
C47 C 0.6259(3) 0.2044(2) 0.07333(11) 0.0657(7) Uani 1 1 d . . .
H47A H 0.6714 0.2142 0.0394 0.098 Uiso 1 1 calc R . .
H47B H 0.5810 0.2561 0.0735 0.098 Uiso 1 1 calc R . .
H47C H 0.5797 0.1422 0.0612 0.098 Uiso 1 1 calc R . .
C48 C 0.7616(2) 0.12185(17) 0.14730(12) 0.0577(6) Uani 1 1 d . . .
H48A H 0.8094 0.1258 0.1927 0.087 Uiso 1 1 calc R . .
H48B H 0.8046 0.1246 0.1116 0.087 Uiso 1 1 calc R . .
H48C H 0.7124 0.0611 0.1394 0.087 Uiso 1 1 calc R . .
C49 C 0.99653(12) 0.47955(12) 0.21908(8) 0.0256(3) Uani 1 1 d . . .
C50 C 1.01535(13) 0.44803(13) 0.15354(8) 0.0289(3) Uani 1 1 d . . .
C51 C 1.06700(14) 0.51449(14) 0.11785(9) 0.0343(4) Uani 1 1 d . . .
H51 H 1.0796 0.4945 0.0738 0.041 Uiso 1 1 calc R A .
C52 C 1.10036(15) 0.60914(14) 0.14543(9) 0.0363(4) Uani 1 1 d . . .
H52 H 1.1365 0.6533 0.1207 0.044 Uiso 1 1 calc R . .
C53 C 1.08095(15) 0.63927(13) 0.20915(10) 0.0351(4) Uani 1 1 d . . .
H53 H 1.1038 0.7043 0.2278 0.042 Uiso 1 1 calc R A .
C54 C 1.02824(13) 0.57534(12) 0.24658(8) 0.0289(3) Uani 1 1 d . . .
C55 C 0.98133(15) 0.34413(14) 0.12187(9) 0.0342(4) Uani 1 1 d . . .
H55 H 0.9338 0.3114 0.1501 0.041 Uiso 1 1 calc R A .
C56 C 0.9173(3) 0.33722(19) 0.04845(13) 0.0700(8) Uani 1 1 d . . .
H56A H 0.9610 0.3710 0.0198 0.105 Uiso 1 1 calc R . .
H56B H 0.8517 0.3668 0.0480 0.105 Uiso 1 1 calc R . .
H56C H 0.8979 0.2694 0.0302 0.105 Uiso 1 1 calc R . .
C57 C 1.0775(2) 0.28940(16) 0.12350(14) 0.0547(6) Uani 1 1 d . . .
H57A H 1.0523 0.2231 0.1029 0.082 Uiso 1 1 calc R . .
H57B H 1.1151 0.2888 0.1713 0.082 Uiso 1 1 calc R . .
H57C H 1.1268 0.3211 0.0973 0.082 Uiso 1 1 calc R . .
C58 C 1.00679(15) 0.61181(12) 0.31575(9) 0.0324(3) Uani 1 1 d . . .
H58 H 0.9530 0.5623 0.3286 0.039 Uiso 1 1 calc R A .
C59 C 0.95810(18) 0.70572(14) 0.31174(10) 0.0414(4) Uani 1 1 d . . .
H59A H 1.0122 0.7576 0.3046 0.062 Uiso 1 1 calc R . .
H59B H 0.9350 0.7219 0.3548 0.062 Uiso 1 1 calc R . .
H59C H 0.8959 0.6979 0.2732 0.062 Uiso 1 1 calc R . .
C60 C 1.10879(18) 0.62342(18) 0.37201(10) 0.0480(5) Uani 1 1 d . . .
H60A H 1.1628 0.6724 0.3612 0.072 Uiso 1 1 calc R . .
H60B H 1.1373 0.5619 0.3745 0.072 Uiso 1 1 calc R . .
H60C H 1.0918 0.6434 0.4164 0.072 Uiso 1 1 calc R . .
C61 C 0.7469(3) 0.5223(3) 0.11981(19) 0.0234(6) Uani 0.50 1 d P A 1
H61 H 0.7854 0.4808 0.0927 0.028 Uiso 0.50 1 calc PR A 1
C62 C 0.7980(3) 0.6310(4) 0.12946(18) 0.0280(7) Uani 0.50 1 d P A 1
H62 H 0.8741 0.6465 0.1556 0.034 Uiso 0.50 1 calc PR A 1
C63 C 0.7112(3) 0.6815(3) 0.1592(2) 0.0250(6) Uani 0.50 1 d P A 1
H63 H 0.7248 0.7533 0.1620 0.030 Uiso 0.50 1 calc PR A 1
C64 C 0.6177(3) 0.6371(3) 0.10247(17) 0.0351(8) Uani 0.50 1 d P A 1
H64 H 0.5429 0.6517 0.1019 0.042 Uiso 0.50 1 calc PR A 1
C65 C 0.6388(3) 0.5385(3) 0.07880(19) 0.0333(7) Uani 0.50 1 d P A 1
H65 H 0.5789 0.4842 0.0622 0.040 Uiso 0.50 1 calc PR A 1
C66 C 0.6582(4) 0.6205(6) 0.0365(4) 0.0311(10) Uani 0.50 1 d P A 1
H66 H 0.6126 0.6243 -0.0100 0.037 Uiso 0.50 1 calc PR A 1
C67 C 0.7754(4) 0.6553(6) 0.0535(4) 0.0310(11) Uani 0.50 1 d P A 1
H67A H 0.7913 0.7252 0.0498 0.037 Uiso 0.50 1 calc PR A 1
H67B H 0.8154 0.6193 0.0248 0.037 Uiso 0.50 1 calc PR A 1
C61B C 0.6994(3) 0.5035(3) 0.1178(2) 0.0234(6) Uani 0.50 1 d P A 2
H61B H 0.6819 0.4435 0.0852 0.028 Uiso 0.50 1 calc PR A 2
C62B C 0.6131(3) 0.5717(3) 0.10666(16) 0.0214(5) Uani 0.50 1 d P A 2
H62B H 0.5397 0.5440 0.1122 0.026 Uiso 0.50 1 calc PR A 2
C63B C 0.6653(3) 0.6633(3) 0.1549(2) 0.0250(6) Uani 0.50 1 d P A 2
H63B H 0.6237 0.7184 0.1461 0.030 Uiso 0.50 1 calc PR A 2
C64B C 0.7700(3) 0.6760(3) 0.12836(16) 0.0256(6) Uani 0.50 1 d P A 2
H64B H 0.8293 0.7302 0.1468 0.031 Uiso 0.50 1 calc PR A 2
C65B C 0.7911(3) 0.5751(3) 0.10399(17) 0.0251(6) Uani 0.50 1 d P A 2
H65B H 0.8653 0.5585 0.1053 0.030 Uiso 0.50 1 calc PR A 2
C66B C 0.7378(5) 0.6390(5) 0.0516(4) 0.0310(11) Uani 0.50 1 d P A 2
H66B H 0.7759 0.6673 0.0168 0.037 Uiso 0.50 1 calc PR A 2
C67B C 0.6195(4) 0.6054(6) 0.0353(4) 0.0311(10) Uani 0.50 1 d P A 2
H67C H 0.5987 0.5520 -0.0021 0.037 Uiso 0.50 1 calc PR A 2
H67D H 0.5767 0.6583 0.0240 0.037 Uiso 0.50 1 calc PR A 2
C71 C 0.3251(3) 1.1066(3) -0.0114(2) 0.0885(10) Uani 1 1 d . . .
H71A H 0.3721 1.0563 -0.0073 0.133 Uiso 1 1 calc R . .
H71B H 0.3693 1.1700 -0.0044 0.133 Uiso 1 1 calc R . .
H71C H 0.2785 1.0980 -0.0574 0.133 Uiso 1 1 calc R . .
C72 C 0.2567(3) 1.0996(2) 0.04227(18) 0.0790(9) Uani 1 1 d . . .
H72A H 0.2078 1.1492 0.0365 0.095 Uiso 1 1 calc R . .
H72B H 0.3043 1.1143 0.0885 0.095 Uiso 1 1 calc R . .
C73 C 0.1889(3) 1.0007(2) 0.03931(16) 0.0738(8) Uani 1 1 d . . .
H73A H 0.1409 0.9863 -0.0068 0.089 Uiso 1 1 calc R . .
H73B H 0.2377 0.9511 0.0447 0.089 Uiso 1 1 calc R . .
C74 C 0.1209(3) 0.99337(19) 0.09353(17) 0.0717(8) Uani 1 1 d . . .
H74A H 0.0720 1.0430 0.0880 0.086 Uiso 1 1 calc R . .
H74B H 0.1690 1.0083 0.1395 0.086 Uiso 1 1 calc R . .
C75 C 0.0527(4) 0.8945(2) 0.0915(2) 0.0988(12) Uani 1 1 d . . .
H75A H 0.1007 0.8443 0.0974 0.119 Uiso 1 1 calc R . .
H75B H 0.0031 0.8793 0.0461 0.119 Uiso 1 1 calc R . .
C76 C -0.0137(4) 0.8937(3) 0.1492(3) 0.1246(16) Uani 1 1 d . . .
H76A H 0.0353 0.9082 0.1943 0.187 Uiso 1 1 calc R . .
H76B H -0.0558 0.8300 0.1469 0.187 Uiso 1 1 calc R . .
H76C H -0.0625 0.9424 0.1428 0.187 Uiso 1 1 calc R . .

loop_
_atom_site_aniso_label
_atom_site_aniso_U_11
_atom_site_aniso_U_22
_atom_site_aniso_U_33
_atom_site_aniso_U_23
_atom_site_aniso_U_13
_atom_site_aniso_U_12
Ga1 0.03333(10) 0.02418(9) 0.01744(8) -0.00098(6) 0.00437(6) 0.01030(7)
Ga2 0.03222(10) 0.02200(9) 0.01942(9) 0.00084(6) 0.00627(6) 0.00856(6)
C1 0.0323(8) 0.0213(7) 0.0193(7) 0.0024(5) 0.0064(6) 0.0074(6)
C2 0.0361(8) 0.0262(7) 0.0201(7) 0.0015(6) 0.0062(6) 0.0080(6)
C3 0.0447(10) 0.0482(10) 0.0195(7) -0.0018(7) 0.0084(7) 0.0121(8)
C4 0.0441(10) 0.0627(12) 0.0243(8) 0.0030(8) 0.0162(7) 0.0154(9)
C5 0.0329(8) 0.0466(10) 0.0263(8) 0.0051(7) 0.0108(7) 0.0089(7)
C6 0.0337(8) 0.0256(7) 0.0205(7) 0.0036(5) 0.0076(6) 0.0078(6)
C7 0.0373(8) 0.0265(7) 0.0188(7) -0.0038(5) 0.0055(6) 0.0057(6)
C8 0.0374(8) 0.0328(8) 0.0174(7) -0.0010(6) 0.0057(6) 0.0051(7)
C9 0.0396(9) 0.0414(9) 0.0227(7) -0.0009(7) 0.0019(7) 0.0053(7)
C10 0.0399(9) 0.0390(9) 0.0314(9) -0.0089(7) 0.0025(7) 0.0005(7)
C11 0.0485(10) 0.0260(8) 0.0372(9) -0.0077(7) 0.0075(8) 0.0002(7)
C12 0.0449(10) 0.0249(8) 0.0298(8) -0.0032(6) 0.0052(7) 0.0065(7)
C13 0.0384(9) 0.0383(9) 0.0210(7) 0.0077(6) 0.0022(6) 0.0030(7)
C14 0.0509(11) 0.0379(9) 0.0344(9) 0.0094(7) 0.0091(8) 0.0078(8)
C15 0.0459(10) 0.0582(12) 0.0288(9) 0.0121(8) 0.0106(8) 0.0066(9)
C16 0.0574(12) 0.0244(8) 0.0539(12) 0.0084(8) -0.0038(10) 0.0035(8)
C17 0.154(3) 0.091(2) 0.0536(16) 0.0357(16) 0.0323(18) 0.071(2)
C18 0.104(2) 0.0608(16) 0.081(2) 0.0183(14) 0.0284(17) 0.0511(16)
C19 0.0265(7) 0.0341(8) 0.0215(7) 0.0016(6) 0.0072(6) 0.0107(6)
C20 0.0316(8) 0.0425(9) 0.0247(7) 0.0093(7) 0.0115(6) 0.0114(7)
C21 0.0382(9) 0.0729(14) 0.0249(8) 0.0169(9) 0.0107(7) 0.0175(9)
C22 0.0358(9) 0.0841(16) 0.0217(8) -0.0080(9) 0.0018(7) 0.0230(10)
C23 0.0354(9) 0.0557(12) 0.0375(10) -0.0158(8) -0.0038(7) 0.0193(8)
C24 0.0318(8) 0.0379(9) 0.0341(9) -0.0041(7) -0.0006(7) 0.0134(7)
C25 0.0500(11) 0.0370(9) 0.0412(10) 0.0164(8) 0.0116(8) 0.0097(8)
C26 0.0886(19) 0.0424(12) 0.113(2) 0.0358(14) 0.0687(18) 0.0287(12)
C27 0.0801(18) 0.0506(13) 0.0776(18) -0.0041(12) 0.0469(15) 0.0126(12)
C28 0.0484(11) 0.0303(9) 0.0585(13) -0.0010(8) -0.0169(10) 0.0073(8)
C29 0.0765(18) 0.0356(11) 0.105(2) -0.0178(13) -0.0273(16) 0.0232(12)
C30 0.0653(15) 0.0489(13) 0.0707(17) 0.0199(12) -0.0099(12) -0.0045(11)
C31 0.0335(8) 0.0224(7) 0.0173(6) 0.0017(5) 0.0077(6) 0.0074(6)
C32 0.0389(8) 0.0231(7) 0.0182(6) 0.0018(5) 0.0103(6) 0.0069(6)
C33 0.0481(10) 0.0284(8) 0.0231(7) 0.0089(6) 0.0124(7) 0.0127(7)
C34 0.0470(10) 0.0414(9) 0.0240(8) 0.0121(7) 0.0103(7) 0.0207(8)
C35 0.0345(8) 0.0416(9) 0.0219(7) 0.0064(6) 0.0072(6) 0.0128(7)
C36 0.0343(8) 0.0269(7) 0.0174(6) 0.0019(5) 0.0084(6) 0.0074(6)
C37 0.0399(9) 0.0189(7) 0.0259(7) 0.0047(5) 0.0098(6) 0.0043(6)
C38 0.0414(9) 0.0268(8) 0.0319(8) 0.0015(6) 0.0132(7) 0.0022(7)
C39 0.0463(10) 0.0349(9) 0.0462(11) -0.0001(8) 0.0198(9) -0.0030(8)
C40 0.0469(11) 0.0302(9) 0.0545(12) 0.0004(8) 0.0100(9) -0.0070(8)
C41 0.0564(11) 0.0234(8) 0.0367(9) -0.0001(7) 0.0033(8) -0.0014(7)
C42 0.0494(10) 0.0203(7) 0.0272(8) 0.0039(6) 0.0072(7) 0.0043(7)
C43 0.0419(9) 0.0353(9) 0.0313(8) -0.0019(7) 0.0179(7) -0.0006(7)
C44 0.0523(11) 0.0401(10) 0.0438(11) -0.0041(8) 0.0224(9) 0.0052(8)
C45 0.0586(12) 0.0488(11) 0.0302(9) 0.0009(8) 0.0182(8) 0.0085(9)
C46 0.0642(12) 0.0306(8) 0.0220(8) 0.0011(6) 0.0101(8) -0.0004(8)
C47 0.097(2) 0.0686(16) 0.0280(10) 0.0073(10) 0.0054(11) 0.0086(14)
C48 0.0920(18) 0.0490(12) 0.0429(11) 0.0062(9) 0.0337(12) 0.0192(12)
C49 0.0265(7) 0.0324(8) 0.0206(7) 0.0061(6) 0.0072(6) 0.0091(6)
C50 0.0275(7) 0.0392(9) 0.0218(7) 0.0030(6) 0.0067(6) 0.0094(6)
C51 0.0342(8) 0.0490(10) 0.0240(8) 0.0065(7) 0.0130(6) 0.0091(7)
C52 0.0360(9) 0.0440(10) 0.0354(9) 0.0145(7) 0.0174(7) 0.0083(7)
C53 0.0388(9) 0.0332(9) 0.0379(9) 0.0053(7) 0.0178(7) 0.0059(7)
C54 0.0320(8) 0.0310(8) 0.0266(8) 0.0041(6) 0.0110(6) 0.0073(6)
C55 0.0382(9) 0.0422(9) 0.0238(8) -0.0019(7) 0.0113(7) 0.0069(7)
C56 0.094(2) 0.0580(14) 0.0448(13) -0.0160(11) -0.0244(13) 0.0327(14)
C57 0.0580(13) 0.0383(11) 0.0661(15) -0.0013(10) 0.0054(11) 0.0153(10)
C58 0.0403(9) 0.0310(8) 0.0279(8) -0.0007(6) 0.0151(7) 0.0015(7)
C59 0.0545(11) 0.0346(9) 0.0388(10) -0.0037(7) 0.0203(9) 0.0077(8)
C60 0.0520(12) 0.0634(13) 0.0288(9) -0.0005(9) 0.0105(8) 0.0089(10)
C61 0.0275(18) 0.0262(15) 0.0191(8) -0.0003(9) 0.0096(16) 0.0067(15)
C62 0.0257(17) 0.040(2) 0.0215(17) 0.0086(19) 0.0101(12) 0.0073(17)
C63 0.032(2) 0.0254(16) 0.0200(10) 0.0033(11) 0.0075(19) 0.0098(16)
C64 0.0303(17) 0.057(3) 0.0224(16) 0.0025(15) 0.0097(13) 0.0177(16)
C65 0.0306(17) 0.044(2) 0.0241(16) -0.0019(15) 0.0038(14) 0.0081(15)
C66 0.030(3) 0.050(2) 0.0175(9) 0.0053(13) 0.007(3) 0.018(3)
C67 0.039(4) 0.039(2) 0.0226(10) 0.0102(15) 0.017(3) 0.012(3)
C61B 0.0275(18) 0.0262(15) 0.0191(8) -0.0003(9) 0.0096(16) 0.0067(15)
C62B 0.0275(15) 0.0243(16) 0.0152(14) 0.0011(12) 0.0081(11) 0.0088(12)
C63B 0.032(2) 0.0254(16) 0.0200(10) 0.0033(11) 0.0075(19) 0.0098(16)
C64B 0.0314(18) 0.0268(17) 0.0208(15) 0.0048(13) 0.0080(13) 0.0063(14)
C65B 0.0280(16) 0.0319(18) 0.0191(14) 0.0020(15) 0.0091(12) 0.0117(13)
C66B 0.039(4) 0.039(2) 0.0226(10) 0.0102(15) 0.017(3) 0.012(3)
C67B 0.030(3) 0.050(2) 0.0175(9) 0.0053(13) 0.007(3) 0.018(3)
C71 0.087(2) 0.077(2) 0.102(3) -0.0084(18) 0.028(2) 0.0133(17)
C72 0.081(2) 0.0667(18) 0.085(2) -0.0122(15) 0.0089(16) 0.0193(15)
C73 0.092(2) 0.0527(14) 0.0723(18) -0.0050(13) -0.0012(15) 0.0298(14)
C74 0.0792(19) 0.0501(14) 0.083(2) 0.0047(13) 0.0038(15) 0.0206(13)
C75 0.129(3) 0.0552(17) 0.099(3) 0.0071(17) -0.014(2) 0.0206(19)
C76 0.135(4) 0.107(3) 0.130(4) 0.034(3) 0.034(3) -0.014(3)

loop_
_atom_type_symbol
_atom_type_description
_atom_type_scat_dispersion_real
_atom_type_scat_dispersion_imag
_atom_type_scat_source
C C 0.0033 0.0016 'International Tables Vol C Tables 4.2.6.8 and 6.1.1.4'
H H 0.0000 0.0000 'International Tables Vol C Tables 4.2.6.8 and 6.1.1.4'
Ga Ga 0.2307 1.6083 'International Tables Vol C Tables 4.2.6.8 and 6.1.1.4'

loop_
_geom_angle_atom_site_label_1
_geom_angle_atom_site_label_2
_geom_angle_atom_site_label_3
_geom_angle
C63B Ga1 C1 123.07(14)
C63B Ga1 C63 16.65(12)
C1 Ga1 C63 129.21(13)
C63B Ga1 Ga2 89.24(13)
C1 Ga1 Ga2 141.66(4)
C63 Ga1 Ga2 87.80(12)
C31 Ga2 C61B 128.66(12)
C31 Ga2 C61 121.81(12)
C61B Ga2 C61 17.78(10)
C31 Ga2 Ga1 141.78(4)
C61B Ga2 Ga1 88.44(11)
C61 Ga2 Ga1 90.47(11)
C6 C1 C2 118.00(14)
C6 C1 Ga1 115.67(11)
C2 C1 Ga1 126.03(12)
C3 C2 C1 119.82(15)
C3 C2 C7 115.97(14)
C1 C2 C7 123.89(14)
C4 C3 C2 121.16(16)
C4 C3 H3 119.4
C2 C3 H3 119.4
C3 C4 C5 119.63(16)
C3 C4 H4 120.2
C5 C4 H4 120.2
C4 C5 C6 120.07(17)
C4 C5 H5 120.0
C6 C5 H5 120.0
C5 C6 C1 121.02(14)
C5 C6 C19 116.92(14)
C1 C6 C19 121.88(13)
C8 C7 C12 119.80(16)
C8 C7 C2 121.13(14)
C12 C7 C2 118.66(15)
C9 C8 C7 118.97(16)
C9 C8 C13 119.60(15)
C7 C8 C13 121.42(15)
C10 C9 C8 121.12(17)
C10 C9 H9 119.4
C8 C9 H9 119.4
C11 C10 C9 119.82(17)
C11 C10 H10 120.1
C9 C10 H10 120.1
C10 C11 C12 121.11(17)
C10 C11 H11 119.4
C12 C11 H11 119.4
C11 C12 C7 119.11(16)
C11 C12 C16 119.13(16)
C7 C12 C16 121.76(16)
C8 C13 C14 112.06(15)
C8 C13 C15 111.15(15)
C14 C13 C15 109.95(15)
C8 C13 H13 107.8
C14 C13 H13 107.8
C15 C13 H13 107.8
C13 C14 H14A 109.5
C13 C14 H14B 109.5
H14A C14 H14B 109.5
C13 C14 H14C 109.5
H14A C14 H14C 109.5
H14B C14 H14C 109.5
C13 C15 H15A 109.5
C13 C15 H15B 109.5
H15A C15 H15B 109.5
C13 C15 H15C 109.5
H15A C15 H15C 109.5
H15B C15 H15C 109.5
C18 C16 C17 109.7(2)
C18 C16 C12 111.47(19)
C17 C16 C12 111.7(2)
C18 C16 H16 107.9
C17 C16 H16 107.9
C12 C16 H16 107.9
C16 C17 H17A 109.5
C16 C17 H17B 109.5
H17A C17 H17B 109.5
C16 C17 H17C 109.5
H17A C17 H17C 109.5
H17B C17 H17C 109.5
C16 C18 H18A 109.5
C16 C18 H18B 109.5
H18A C18 H18B 109.5
C16 C18 H18C 109.5
H18A C18 H18C 109.5
H18B C18 H18C 109.5
C24 C19 C20 120.31(15)
C24 C19 C6 120.86(15)
C20 C19 C6 118.72(15)
C21 C20 C19 118.33(18)
C21 C20 C25 120.23(17)
C19 C20 C25 121.42(15)
C22 C21 C20 121.24(18)
C22 C21 H21 119.4
C20 C21 H21 119.4
C23 C22 C21 120.13(17)
C23 C22 H22 119.9
C21 C22 H22 119.9
C22 C23 C24 120.46(19)
C22 C23 H23 119.8
C24 C23 H23 119.8
C23 C24 C19 119.49(18)
C23 C24 C28 119.23(18)
C19 C24 C28 121.27(16)
C20 C25 C27 110.56(18)
C20 C25 C26 112.59(18)
C27 C25 C26 109.87(18)
C20 C25 H25 107.9
C27 C25 H25 107.9
C26 C25 H25 107.9
C25 C26 H26A 109.5
C25 C26 H26B 109.5
H26A C26 H26B 109.5
C25 C26 H26C 109.5
H26A C26 H26C 109.5
H26B C26 H26C 109.5
C25 C27 H27A 109.5
C25 C27 H27B 109.5
H27A C27 H27B 109.5
C25 C27 H27C 109.5
H27A C27 H27C 109.5
H27B C27 H27C 109.5
C24 C28 C30 110.73(17)
C24 C28 C29 111.8(2)
C30 C28 C29 112.2(2)
C24 C28 H28 107.3
C30 C28 H28 107.3
C29 C28 H28 107.3
C28 C29 H29A 109.5
C28 C29 H29B 109.5
H29A C29 H29B 109.5
C28 C29 H29C 109.5
H29A C29 H29C 109.5
H29B C29 H29C 109.5
C28 C30 H30A 109.5
C28 C30 H30B 109.5
H30A C30 H30B 109.5
C28 C30 H30C 109.5
H30A C30 H30C 109.5
H30B C30 H30C 109.5
C36 C31 C32 117.98(14)
C36 C31 Ga2 117.42(11)
C32 C31 Ga2 124.41(12)
C33 C32 C31 119.75(15)
C33 C32 C37 116.05(14)
C31 C32 C37 123.77(14)
C34 C33 C32 121.49(15)
C34 C33 H33 119.3
C32 C33 H33 119.3
C33 C34 C35 119.29(15)
C33 C34 H34 120.4
C35 C34 H34 120.4
C34 C35 C36 120.30(16)
C34 C35 H35 119.9
C36 C35 H35 119.9
C35 C36 C31 120.79(14)
C35 C36 C49 116.98(14)
C31 C36 C49 121.96(13)
C38 C37 C42 119.96(16)
C38 C37 C32 121.07(15)
C42 C37 C32 118.43(14)
C39 C38 C37 118.92(16)
C39 C38 C43 119.61(16)
C37 C38 C43 121.47(15)
C40 C39 C38 121.21(18)
C40 C39 H39 119.4
C38 C39 H39 119.4
C41 C40 C39 119.78(18)
C41 C40 H40 120.1
C39 C40 H40 120.1
C40 C41 C42 121.21(18)
C40 C41 H41 119.4
C42 C41 H41 119.4
C41 C42 C37 118.79(16)
C41 C42 C46 119.70(16)
C37 C42 C46 121.44(16)
C38 C43 C45 111.56(15)
C38 C43 C44 111.65(16)
C45 C43 C44 110.31(15)
C38 C43 H43 107.7
C45 C43 H43 107.7
C44 C43 H43 107.7
C43 C44 H44A 109.5
C43 C44 H44B 109.5
H44A C44 H44B 109.5
C43 C44 H44C 109.5
H44A C44 H44C 109.5
H44B C44 H44C 109.5
C43 C45 H45A 109.5
C43 C45 H45B 109.5
H45A C45 H45B 109.5
C43 C45 H45C 109.5
H45A C45 H45C 109.5
H45B C45 H45C 109.5
C48 C46 C47 110.62(19)
C48 C46 C42 110.62(15)
C47 C46 C42 113.6(2)
C48 C46 H46 107.2
C47 C46 H46 107.2
C42 C46 H46 107.2
C46 C47 H47A 109.5
C46 C47 H47B 109.5
H47A C47 H47B 109.5
C46 C47 H47C 109.5
H47A C47 H47C 109.5
H47B C47 H47C 109.5
C46 C48 H48A 109.5
C46 C48 H48B 109.5
H48A C48 H48B 109.5
C46 C48 H48C 109.5
H48A C48 H48C 109.5
H48B C48 H48C 109.5
C54 C49 C50 120.54(14)
C54 C49 C36 121.59(13)
C50 C49 C36 117.76(14)
C51 C50 C49 118.50(16)
C51 C50 C55 119.61(15)
C49 C50 C55 121.90(15)
C52 C51 C50 121.20(15)
C52 C51 H51 119.4
C50 C51 H51 119.4
C53 C52 C51 119.83(16)
C53 C52 H52 120.1
C51 C52 H52 120.1
C52 C53 C54 121.01(17)
C52 C53 H53 119.5
C54 C53 H53 119.5
C49 C54 C53 118.91(15)
C49 C54 C58 121.78(14)
C53 C54 C58 119.32(15)
C56 C55 C50 112.42(17)
C56 C55 C57 109.36(18)
C50 C55 C57 112.00(16)
C56 C55 H55 107.6
C50 C55 H55 107.6
C57 C55 H55 107.6
C55 C56 H56A 109.5
C55 C56 H56B 109.5
H56A C56 H56B 109.5
C55 C56 H56C 109.5
H56A C56 H56C 109.5
H56B C56 H56C 109.5
C55 C57 H57A 109.5
C55 C57 H57B 109.5
H57A C57 H57B 109.5
C55 C57 H57C 109.5
H57A C57 H57C 109.5
H57B C57 H57C 109.5
C54 C58 C60 111.24(15)
C54 C58 C59 111.63(14)
C60 C58 C59 110.95(16)
C54 C58 H58 107.6
C60 C58 H58 107.6
C59 C58 H58 107.6
C58 C59 H59A 109.5
C58 C59 H59B 109.5
H59A C59 H59B 109.5
C58 C59 H59C 109.5
H59A C59 H59C 109.5
H59B C59 H59C 109.5
C58 C60 H60A 109.5
C58 C60 H60B 109.5
H60A C60 H60B 109.5
C58 C60 H60C 109.5
H60A C60 H60C 109.5
H60B C60 H60C 109.5
C65 C61 C62 95.5(3)
C65 C61 Ga2 115.5(3)
C62 C61 Ga2 107.1(2)
C65 C61 H61 112.5
C62 C61 H61 112.5
Ga2 C61 H61 112.5
C67 C62 C61 100.3(4)
C67 C62 C63 101.5(4)
C61 C62 C63 102.1(3)
C67 C62 H62 116.8
C61 C62 H62 116.8
C63 C62 H62 116.8
C64 C63 C62 95.2(3)
C64 C63 Ga1 105.4(3)
C62 C63 Ga1 114.1(3)
C64 C63 H63 113.5
C62 C63 H63 113.5
Ga1 C63 H63 113.5
C65 C64 C63 108.1(3)
C65 C64 C66 59.6(4)
C63 C64 C66 108.9(3)
C65 C64 H64 121.5
C63 C64 H64 121.5
C66 C64 H64 121.5
C66 C65 C64 60.5(3)
C66 C65 C61 107.7(3)
C64 C65 C61 108.0(3)
C66 C65 H65 121.7
C64 C65 H65 121.7
C61 C65 H65 121.7
C67 C66 C65 107.1(5)
C67 C66 C64 106.3(5)
C65 C66 C64 59.9(3)
C67 C66 H66 122.4
C65 C66 H66 122.4
C64 C66 H66 122.4
C66 C67 C62 97.9(4)
C66 C67 H67A 112.2
C62 C67 H67A 112.2
C66 C67 H67B 112.2
C62 C67 H67B 112.2
H67A C67 H67B 109.8
C65B C61B C62B 96.0(3)
C65B C61B Ga2 104.3(2)
C62B C61B Ga2 113.3(2)
C65B C61B H61B 113.8
C62B C61B H61B 113.8
Ga2 C61B H61B 113.8
C67B C62B C61B 103.0(3)
C67B C62B C63B 101.6(4)
C61B C62B C63B 103.8(3)
C67B C62B H62B 115.5
C61B C62B H62B 115.5
C63B C62B H62B 115.5
C64B C63B C62B 96.1(3)
C64B C63B Ga1 116.2(3)
C62B C63B Ga1 107.1(3)
C64B C63B H63B 112.1
C62B C63B H63B 112.1
Ga1 C63B H63B 112.1
C63B C64B C66B 105.1(3)
C63B C64B C65B 107.3(3)
C66B C64B C65B 60.0(4)
C63B C64B H64B 122.6
C66B C64B H64B 122.6
C65B C64B H64B 122.6
C61B C65B C66B 105.8(3)
C61B C65B C64B 106.6(3)
C66B C65B C64B 59.9(4)
C61B C65B H65B 122.7
C66B C65B H65B 122.7
C64B C65B H65B 122.7
C67B C66B C64B 107.9(5)
C67B C66B C65B 108.0(5)
C64B C66B C65B 60.1(4)
C67B C66B H66B 121.7
C64B C66B H66B 121.7
C65B C66B H66B 121.7
C66B C67B C62B 96.1(5)
C66B C67B H67C 112.5
C62B C67B H67C 112.5
C66B C67B H67D 112.5
C62B C67B H67D 112.5
H67C C67B H67D 110.1
C72 C71 H71A 109.5
C72 C71 H71B 109.5
H71A C71 H71B 109.5
C72 C71 H71C 109.5
H71A C71 H71C 109.5
H71B C71 H71C 109.5
C71 C72 C73 114.2(3)
C71 C72 H72A 108.7
C73 C72 H72A 108.7
C71 C72 H72B 108.7
C73 C72 H72B 108.7
H72A C72 H72B 107.6
C74 C73 C72 114.3(2)
C74 C73 H73A 108.7
C72 C73 H73A 108.7
C74 C73 H73B 108.7
C72 C73 H73B 108.7
H73A C73 H73B 107.6
C73 C74 C75 115.0(3)
C73 C74 H74A 108.5
C75 C74 H74A 108.5
C73 C74 H74B 108.5
C75 C74 H74B 108.5
H74A C74 H74B 107.5
C74 C75 C76 111.3(3)
C74 C75 H75A 109.4
C76 C75 H75A 109.4
C74 C75 H75B 109.4
C76 C75 H75B 109.4
H75A C75 H75B 108.0
C75 C76 H76A 109.5
C75 C76 H76B 109.5
H76A C76 H76B 109.5
C75 C76 H76C 109.5
H76A C76 H76C 109.5
H76B C76 H76C 109.5

loop_
_geom_bond_atom_site_label_1
_geom_bond_atom_site_label_2
_geom_bond_distance
Ga1 C63B 1.947(5)
Ga1 C1 1.9900(15)
Ga1 C63 2.081(4)
Ga1 Ga2 2.4704(2)
Ga2 C31 1.9833(15)
Ga2 C61B 1.984(4)
Ga2 C61 2.037(4)
C1 C6 1.408(2)
C1 C2 1.410(2)
C2 C3 1.400(2)
C2 C7 1.504(2)
C3 C4 1.382(3)
C3 H3 0.9500
C4 C5 1.386(2)
C4 H4 0.9500
C5 C6 1.396(2)
C5 H5 0.9500
C6 C19 1.505(2)
C7 C8 1.410(2)
C7 C12 1.414(2)
C8 C9 1.397(2)
C8 C13 1.521(2)
C9 C10 1.385(3)
C9 H9 0.9500
C10 C11 1.380(3)
C10 H10 0.9500
C11 C12 1.395(3)
C11 H11 0.9500
C12 C16 1.526(3)
C13 C14 1.532(3)
C13 C15 1.538(2)
C13 H13 1.0000
C14 H14A 0.9800
C14 H14B 0.9800
C14 H14C 0.9800
C15 H15A 0.9800
C15 H15B 0.9800
C15 H15C 0.9800
C16 C18 1.516(3)
C16 C17 1.521(4)
C16 H16 1.0000
C17 H17A 0.9800
C17 H17B 0.9800
C17 H17C 0.9800
C18 H18A 0.9800
C18 H18B 0.9800
C18 H18C 0.9800
C19 C24 1.400(2)
C19 C20 1.412(2)
C20 C21 1.396(3)
C20 C25 1.517(3)
C21 C22 1.382(3)
C21 H21 0.9500
C22 C23 1.380(3)
C22 H22 0.9500
C23 C24 1.394(3)
C23 H23 0.9500
C24 C28 1.517(3)
C25 C27 1.527(3)
C25 C26 1.531(3)
C25 H25 1.0000
C26 H26A 0.9800
C26 H26B 0.9800
C26 H26C 0.9800
C27 H27A 0.9800
C27 H27B 0.9800
C27 H27C 0.9800
C28 C30 1.528(4)
C28 C29 1.533(3)
C28 H28 1.0000
C29 H29A 0.9800
C29 H29B 0.9800
C29 H29C 0.9800
C30 H30A 0.9800
C30 H30B 0.9800
C30 H30C 0.9800
C31 C36 1.409(2)
C31 C32 1.413(2)
C32 C33 1.399(2)
C32 C37 1.498(2)
C33 C34 1.379(3)
C33 H33 0.9500
C34 C35 1.390(3)
C34 H34 0.9500
C35 C36 1.398(2)
C35 H35 0.9500
C36 C49 1.508(2)
C37 C38 1.406(2)
C37 C42 1.417(2)
C38 C39 1.394(3)
C38 C43 1.521(2)
C39 C40 1.383(3)
C39 H39 0.9500
C40 C41 1.380(3)
C40 H40 0.9500
C41 C42 1.393(3)
C41 H41 0.9500
C42 C46 1.526(3)
C43 C45 1.531(3)
C43 C44 1.533(3)
C43 H43 1.0000
C44 H44A 0.9800
C44 H44B 0.9800
C44 H44C 0.9800
C45 H45A 0.9800
C45 H45B 0.9800
C45 H45C 0.9800
C46 C48 1.519(3)
C46 C47 1.525(3)
C46 H46 1.0000
C47 H47A 0.9800
C47 H47B 0.9800
C47 H47C 0.9800
C48 H48A 0.9800
C48 H48B 0.9800
C48 H48C 0.9800
C49 C54 1.397(2)
C49 C50 1.421(2)
C50 C51 1.393(2)
C50 C55 1.525(2)
C51 C52 1.385(3)
C51 H51 0.9500
C52 C53 1.385(2)
C52 H52 0.9500
C53 C54 1.400(2)
C53 H53 0.9500
C54 C58 1.520(2)
C55 C56 1.518(3)
C55 C57 1.525(3)
C55 H55 1.0000
C56 H56A 0.9800
C56 H56B 0.9800
C56 H56C 0.9800
C57 H57A 0.9800
C57 H57B 0.9800
C57 H57C 0.9800
C58 C60 1.527(3)
C58 C59 1.528(3)
C58 H58 1.0000
C59 H59A 0.9800
C59 H59B 0.9800
C59 H59C 0.9800
C60 H60A 0.9800
C60 H60B 0.9800
C60 H60C 0.9800
C61 C65 1.514(5)
C61 C62 1.570(6)
C61 H61 1.0000
C62 C67 1.552(9)
C62 C63 1.573(6)
C62 H62 1.0000
C63 C64 1.510(5)
C63 H63 1.0000
C64 C65 1.505(6)
C64 C66 1.514(7)
C64 H64 1.0000
C65 C66 1.501(8)
C65 H65 1.0000
C66 C67 1.483(6)
C66 H66 1.0000
C67 H67A 0.9900
C67 H67B 0.9900
C61B C65B 1.529(5)
C61B C62B 1.543(5)
C61B H61B 1.0000
C62B C67B 1.543(8)
C62B C63B 1.544(5)
C62B H62B 1.0000
C63B C64B 1.526(5)
C63B H63B 1.0000
C64B C66B 1.535(9)
C64B C65B 1.539(5)
C64B H64B 1.0000
C65B C66B 1.538(9)
C65B H65B 1.0000
C66B C67B 1.492(6)
C66B H66B 1.0000
C67B H67C 0.9900
C67B H67D 0.9900
C71 C72 1.507(5)
C71 H71A 0.9800
C71 H71B 0.9800
C71 H71C 0.9800
C72 C73 1.537(4)
C72 H72A 0.9900
C72 H72B 0.9900
C73 C74 1.513(5)
C73 H73A 0.9900
C73 H73B 0.9900
C74 C75 1.541(5)
C74 H74A 0.9900
C74 H74B 0.9900
C75 C76 1.554(6)
C75 H75A 0.9900
C75 H75B 0.9900
C76 H76A 0.9800
C76 H76B 0.9800
C76 H76C 0.9800

loop_
_geom_torsion_atom_site_label_1
_geom_torsion_atom_site_label_2
_geom_torsion_atom_site_label_3
_geom_torsion_atom_site_label_4
_geom_torsion
C63B Ga1 Ga2 C31 154.56(13)
C1 Ga1 Ga2 C31 -55.80(10)
C63 Ga1 Ga2 C31 137.97(13)
C63B Ga1 Ga2 C61B -12.69(15)
C1 Ga1 Ga2 C61B 136.95(13)
C63 Ga1 Ga2 C61B -29.28(15)
C63B Ga1 Ga2 C61 4.98(15)
C1 Ga1 Ga2 C61 154.62(13)
C63 Ga1 Ga2 C61 -11.61(15)
C63B Ga1 C1 C6 54.74(19)
C63 Ga1 C1 C6 73.95(19)
Ga2 Ga1 C1 C6 -88.17(12)
C63B Ga1 C1 C2 -131.78(18)
C63 Ga1 C1 C2 -112.57(19)
Ga2 Ga1 C1 C2 85.31(15)
C6 C1 C2 C3 4.9(2)
Ga1 C1 C2 C3 -168.48(13)
C6 C1 C2 C7 -168.44(14)
Ga1 C1 C2 C7 18.2(2)
C1 C2 C3 C4 -0.2(3)
C7 C2 C3 C4 173.60(18)
C2 C3 C4 C5 -3.7(3)
C3 C4 C5 C6 2.8(3)
C4 C5 C6 C1 2.0(3)
C4 C5 C6 C19 -173.15(17)
C2 C1 C6 C5 -5.8(2)
Ga1 C1 C6 C5 168.25(13)
C2 C1 C6 C19 169.15(14)
Ga1 C1 C6 C19 -16.82(19)
C3 C2 C7 C8 79.0(2)
C1 C2 C7 C8 -107.48(18)
C3 C2 C7 C12 -93.65(19)
C1 C2 C7 C12 79.9(2)
C12 C7 C8 C9 1.9(2)
C2 C7 C8 C9 -170.68(15)
C12 C7 C8 C13 -178.53(15)
C2 C7 C8 C13 8.9(2)
C7 C8 C9 C10 0.3(3)
C13 C8 C9 C10 -179.28(16)
C8 C9 C10 C11 -1.8(3)
C9 C10 C11 C12 1.1(3)
C10 C11 C12 C7 1.1(3)
C10 C11 C12 C16 -179.65(18)
C8 C7 C12 C11 -2.6(2)
C2 C7 C12 C11 170.17(15)
C8 C7 C12 C16 178.18(17)
C2 C7 C12 C16 -9.1(2)
C9 C8 C13 C14 -45.5(2)
C7 C8 C13 C14 134.89(16)
C9 C8 C13 C15 78.0(2)
C7 C8 C13 C15 -101.63(18)
C11 C12 C16 C18 -64.8(3)
C7 C12 C16 C18 114.5(2)
C11 C12 C16 C17 58.4(3)
C7 C12 C16 C17 -122.4(2)
C5 C6 C19 C24 -90.53(19)
C1 C6 C19 C24 94.33(19)
C5 C6 C19 C20 85.68(19)
C1 C6 C19 C20 -89.45(19)
C24 C19 C20 C21 -0.7(2)
C6 C19 C20 C21 -176.95(15)
C24 C19 C20 C25 177.84(16)
C6 C19 C20 C25 1.6(2)
C19 C20 C21 C22 0.9(3)
C25 C20 C21 C22 -177.65(17)
C20 C21 C22 C23 0.2(3)
C21 C22 C23 C24 -1.6(3)
C22 C23 C24 C19 1.8(3)
C22 C23 C24 C28 -179.15(19)
C20 C19 C24 C23 -0.6(3)
C6 C19 C24 C23 175.54(16)
C20 C19 C24 C28 -179.66(17)
C6 C19 C24 C28 -3.5(3)
C21 C20 C25 C27 77.6(2)
C19 C20 C25 C27 -100.9(2)
C21 C20 C25 C26 -45.7(3)
C19 C20 C25 C26 135.7(2)
C23 C24 C28 C30 -85.9(2)
C19 C24 C28 C30 93.1(2)
C23 C24 C28 C29 40.0(3)
C19 C24 C28 C29 -140.9(2)
C61B Ga2 C31 C36 77.71(19)
C61 Ga2 C31 C36 57.55(18)
Ga1 Ga2 C31 C36 -85.88(12)
C61B Ga2 C31 C32 -107.43(18)
C61 Ga2 C31 C32 -127.59(17)
Ga1 Ga2 C31 C32 88.98(14)
C36 C31 C32 C33 5.5(2)
Ga2 C31 C32 C33 -169.33(11)
C36 C31 C32 C37 -166.64(14)
Ga2 C31 C32 C37 18.5(2)
C31 C32 C33 C34 -0.2(2)
C37 C32 C33 C34 172.56(15)
C32 C33 C34 C35 -4.0(3)
C33 C34 C35 C36 2.7(3)
C34 C35 C36 C31 2.8(2)
C34 C35 C36 C49 -171.43(15)
C32 C31 C36 C35 -6.8(2)
Ga2 C31 C36 C35 168.39(12)
C32 C31 C36 C49 167.08(13)
Ga2 C31 C36 C49 -17.72(19)
C33 C32 C37 C38 74.10(19)
C31 C32 C37 C38 -113.49(18)
C33 C32 C37 C42 -97.49(17)
C31 C32 C37 C42 74.9(2)
C42 C37 C38 C39 3.8(3)
C32 C37 C38 C39 -167.65(16)
C42 C37 C38 C43 -176.27(16)
C32 C37 C38 C43 12.3(2)
C37 C38 C39 C40 -1.9(3)
C43 C38 C39 C40 178.16(19)
C38 C39 C40 C41 -1.1(3)
C39 C40 C41 C42 2.4(3)
C40 C41 C42 C37 -0.5(3)
C40 C41 C42 C46 176.58(18)
C38 C37 C42 C41 -2.7(2)
C32 C37 C42 C41 169.04(15)
C38 C37 C42 C46 -179.64(16)
C32 C37 C42 C46 -7.9(2)
C39 C38 C43 C45 73.9(2)
C37 C38 C43 C45 -105.97(19)
C39 C38 C43 C44 -50.0(2)
C37 C38 C43 C44 130.09(18)
C41 C42 C46 C48 -87.0(2)
C37 C42 C46 C48 89.9(2)
C41 C42 C46 C47 38.1(2)
C37 C42 C46 C47 -144.94(18)
C35 C36 C49 C54 -93.94(19)
C31 C36 C49 C54 91.96(19)
C35 C36 C49 C50 82.05(19)
C31 C36 C49 C50 -92.06(18)
C54 C49 C50 C51 0.7(2)
C36 C49 C50 C51 -175.37(15)
C54 C49 C50 C55 -179.71(15)
C36 C49 C50 C55 4.3(2)
C49 C50 C51 C52 0.5(3)
C55 C50 C51 C52 -179.11(16)
C50 C51 C52 C53 -1.0(3)
C51 C52 C53 C54 0.2(3)
C50 C49 C54 C53 -1.4(2)
C36 C49 C54 C53 174.51(15)
C50 C49 C54 C58 178.48(15)
C36 C49 C54 C58 -5.6(2)
C52 C53 C54 C49 0.9(3)
C52 C53 C54 C58 -178.93(17)
C51 C50 C55 C56 -50.9(2)
C49 C50 C55 C56 129.5(2)
C51 C50 C55 C57 72.7(2)
C49 C50 C55 C57 -106.88(19)
C49 C54 C58 C60 103.23(19)
C53 C54 C58 C60 -76.9(2)
C49 C54 C58 C59 -132.25(17)
C53 C54 C58 C59 47.6(2)
C31 Ga2 C61 C65 141.9(2)
C61B Ga2 C61 C65 23.7(5)
Ga1 Ga2 C61 C65 -59.7(3)
C31 Ga2 C61 C62 -113.1(2)
C61B Ga2 C61 C62 128.6(8)
Ga1 Ga2 C61 C62 45.2(3)
C65 C61 C62 C67 -52.3(4)
Ga2 C61 C62 C67 -171.1(3)
C65 C61 C62 C63 52.0(3)
Ga2 C61 C62 C63 -66.9(3)
C67 C62 C63 C64 50.7(4)
C61 C62 C63 C64 -52.7(3)
C67 C62 C63 Ga1 160.1(3)
C61 C62 C63 Ga1 56.8(3)
C63B Ga1 C63 C64 -13.7(6)
C1 Ga1 C63 C64 -88.0(3)
Ga2 Ga1 C63 C64 81.0(3)
C63B Ga1 C63 C62 -116.8(10)
C1 Ga1 C63 C62 168.9(2)
Ga2 Ga1 C63 C62 -22.1(3)
C62 C63 C64 C65 32.4(4)
Ga1 C63 C64 C65 -84.3(3)
C62 C63 C64 C66 -30.8(5)
Ga1 C63 C64 C66 -147.5(4)
C63 C64 C65 C66 -101.8(4)
C63 C64 C65 C61 -1.2(4)
C66 C64 C65 C61 100.5(4)
C62 C61 C65 C66 33.2(4)
Ga2 C61 C65 C66 145.1(4)
C62 C61 C65 C64 -30.7(4)
Ga2 C61 C65 C64 81.2(3)
C64 C65 C66 C67 99.2(5)
C61 C65 C66 C67 -1.9(6)
C61 C65 C66 C64 -101.1(3)
C65 C64 C66 C67 -100.7(5)
C63 C64 C66 C67 -0.3(7)
C63 C64 C66 C65 100.4(4)
C65 C66 C67 C62 -31.0(6)
C64 C66 C67 C62 31.9(6)
C61 C62 C67 C66 52.3(5)
C63 C62 C67 C66 -52.4(5)
C31 Ga2 C61B C65B -87.3(3)
C61 Ga2 C61B C65B -13.8(5)
Ga1 Ga2 C61B C65B 82.6(2)
C31 Ga2 C61B C62B 169.58(19)
C61 Ga2 C61B C62B -116.9(7)
Ga1 Ga2 C61B C62B -20.5(2)
C65B C61B C62B C67B 52.8(4)
Ga2 C61B C62B C67B 161.2(3)
C65B C61B C62B C63B -52.8(3)
Ga2 C61B C62B C63B 55.6(3)
C67B C62B C63B C64B -54.6(4)
C61B C62B C63B C64B 52.1(3)
C67B C62B C63B Ga1 -174.4(3)
C61B C62B C63B Ga1 -67.7(3)
C1 Ga1 C63B C64B 141.2(3)
C63 Ga1 C63B C64B 24.1(6)
Ga2 Ga1 C63B C64B -60.8(3)
C1 Ga1 C63B C62B -112.9(2)
C63 Ga1 C63B C62B 130.0(10)
Ga2 Ga1 C63B C62B 45.1(2)
C62B C63B C64B C66B 32.9(5)
Ga1 C63B C64B C66B 145.3(4)
C62B C63B C64B C65B -29.9(3)
Ga1 C63B C64B C65B 82.5(3)
C62B C61B C65B C66B -31.0(4)
Ga2 C61B C65B C66B -147.0(4)
C62B C61B C65B C64B 31.6(3)
Ga2 C61B C65B C64B -84.4(3)
C63B C64B C65B C61B -1.1(4)
C66B C64B C65B C61B -98.9(3)
C63B C64B C65B C66B 97.8(3)
C63B C64B C66B C67B -0.6(6)
C65B C64B C66B C67B 100.9(5)
C63B C64B C66B C65B -101.5(3)
C61B C65B C66B C67B -0.3(6)
C64B C65B C66B C67B -100.7(5)
C61B C65B C66B C64B 100.4(3)
C64B C66B C67B C62B -32.0(6)
C65B C66B C67B C62B 31.5(6)
C61B C62B C67B C66B -53.1(5)
C63B C62B C67B C66B 54.2(5)
C71 C72 C73 C74 179.5(3)
C72 C73 C74 C75 -179.7(3)
C73 C74 C75 C76 179.7(3)
